data_7718645
loop_
_publ_author_name
'Singh, Anupam'
'Patel, Riya'
'Daripa, Samrat'
'Bharty, M. K.'
'Butcher, R. J.'
'Hira, Sumit Kumar'
'Prasad, Lal Bahadur'

_publ_section_title
;
 Structural insights and <i>in vitro</i> and <i>in vivo</i> anticancer
 evaluation of dithiocarbamate-based metal complexes against murine
 lymphoma.
;
_journal_issue 23
_journal_name_full 'Dalton transactions (Cambridge, England : 2003)'
_journal_page_first 9187
_journal_page_last 9200
_journal_paper_doi 10.1039/d5dt00666j
_journal_volume 54
_journal_year 2025
_chemical_formula_moiety 'C30 H40 Cu N2 S4'
_chemical_formula_sum 'C30 H40 Cu N2 S4'
_chemical_formula_weight 620.42
_space_group_crystal_system triclinic
_space_group_IT_number 2
_space_group_name_Hall '-P 1'
_space_group_name_H-M_alt 'P -1'
_atom_sites_solution_hydrogens geom
_audit_creation_method SHELXL-2018/3
_audit_update_record
;
2024-11-05 deposited with the CCDC.	2025-05-06 downloaded from the CCDC.
;
_cell_angle_alpha 82.161(3)
_cell_angle_beta 71.941(3)
_cell_angle_gamma 81.593(2)
_cell_formula_units_Z 1
_cell_length_a 7.5368(2)
_cell_length_b 9.2277(3)
_cell_length_c 11.3083(4)
_cell_measurement_reflns_used 7089
_cell_measurement_temperature 100(2)
_cell_measurement_theta_max 26.6430
_cell_measurement_theta_min 2.7760
_cell_volume 736.21(4)
_computing_cell_refinement 'CrysAlisPro 1.171.42.83a (Rigaku OD, 2023)'
_computing_data_collection 'CrysAlisPro 1.171.42.83a (Rigaku OD, 2023)'
_computing_data_reduction 'CrysAlisPro 1.171.42.83a (Rigaku OD, 2023)'
_computing_molecular_graphics SHELXT
_computing_publication_material SHELXT
_computing_structure_refinement 'SHELXL-2018/3 (Sheldrick, 2018)'
_computing_structure_solution 'SHELXT 2018/2 (Sheldrick, 2018)'
_diffrn_ambient_temperature 100(2)
_diffrn_measured_fraction_theta_full 0.992
_diffrn_measured_fraction_theta_max 0.956
_diffrn_measurement_device_type 'XtaLAB Synergy, Dualflex, HyPix3000'
_diffrn_measurement_method '\w scans'
_diffrn_radiation_type MoK\a
_diffrn_radiation_wavelength 0.71073
_diffrn_reflns_av_R_equivalents 0.0519
_diffrn_reflns_av_unetI/netI 0.0503
_diffrn_reflns_Laue_measured_fraction_full 0.992
_diffrn_reflns_Laue_measured_fraction_max 0.956
_diffrn_reflns_limit_h_max 9
_diffrn_reflns_limit_h_min -9
_diffrn_reflns_limit_k_max 11
_diffrn_reflns_limit_k_min -11
_diffrn_reflns_limit_l_max 14
_diffrn_reflns_limit_l_min -14
_diffrn_reflns_number 15960
_diffrn_reflns_point_group_measured_fraction_full 0.992
_diffrn_reflns_point_group_measured_fraction_max 0.956
_diffrn_reflns_theta_full 25.500
_diffrn_reflns_theta_max 27.092
_diffrn_reflns_theta_min 2.929
_exptl_absorpt_coefficient_mu 1.048
_exptl_absorpt_correction_T_max 1.00000
_exptl_absorpt_correction_T_min 0.87781
_exptl_absorpt_correction_type multi-scan
_exptl_crystal_colour Brown
_exptl_crystal_density_diffrn 1.399
_exptl_crystal_description Neddle
_exptl_crystal_F_000 327
_exptl_crystal_size_max 0.26
_exptl_crystal_size_mid 0.22
_exptl_crystal_size_min 0.18
_refine_diff_density_max 0.441
_refine_diff_density_min -0.392
_refine_diff_density_rms 0.084
_refine_ls_extinction_method none
_refine_ls_goodness_of_fit_ref 1.052
_refine_ls_hydrogen_treatment constr
_refine_ls_matrix_type full
_refine_ls_number_parameters 170
_refine_ls_number_reflns 3108
_refine_ls_number_restraints 0
_refine_ls_restrained_S_all 1.052
_refine_ls_R_factor_all 0.0564
_refine_ls_R_factor_gt 0.0417
_refine_ls_shift/su_max 0.000
_refine_ls_shift/su_mean 0.000
_refine_ls_structure_factor_coef Fsqd
_refine_ls_weighting_details 'w=1/[\s^2^(Fo^2^)+(0.0246P)^2^+1.1028P] where P=(Fo^2^+2Fc^2^)/3'
_refine_ls_weighting_scheme calc
_refine_ls_wR_factor_gt 0.0834
_refine_ls_wR_factor_ref 0.0959
_reflns_Friedel_coverage 0.000
_reflns_number_gt 2540
_reflns_number_total 3108
_reflns_threshold_expression 'I > 2\s(I)'
_cod_data_source_file d5dt00666j2.cif
_cod_data_source_block shelx_CCDC1
_cod_depositor_comments 'Adding full bibliography for 7718644--7718650.cif.'
_cod_database_code 7718645
_shelx_shelxl_version_number 2018/3
_shelx_space_group_comment
;
The symmetry employed for this shelxl refinement is uniquely defined
by the following loop, which should always be used as a source of
symmetry information in preference to the above space-group names.
They are only intended as comments.
;

loop_
_space_group_symop_operation_xyz
'x, y, z'
'-x, -y, -z'

loop_
_atom_site_label
_atom_site_type_symbol
_atom_site_fract_x
_atom_site_fract_y
_atom_site_fract_z
_atom_site_U_iso_or_equiv
_atom_site_adp_type
_atom_site_occupancy
_atom_site_site_symmetry_order
_atom_site_calc_flag
_atom_site_refinement_flags_posn
_atom_site_refinement_flags_adp
_atom_site_refinement_flags_occupancy
_atom_site_disorder_assembly
_atom_site_disorder_group
Cu1 Cu 1.000000 0.000000 0.000000 0.01859(14) Uani 1 2 d S . P . .
S1 S 0.68356(10) 0.04954(8) 0.04711(7) 0.02273(18) Uani 1 1 d . . . . .
S2 S 0.94877(10) 0.24155(8) 0.05191(7) 0.02205(18) Uani 1 1 d . . . . .
N1 N 0.5745(3) 0.3117(2) 0.1398(2) 0.0161(5) Uani 1 1 d . . . . .
C3 C 0.2845(4) 0.2325(3) 0.3017(3) 0.0182(6) Uani 1 1 d . . . . .
C10 C 0.6124(4) 0.4478(3) 0.1801(2) 0.0161(6) Uani 1 1 d . . . . .
H10 H 0.732312 0.477525 0.119319 0.019 Uiso 1 1 calc R U . . .
C1 C 0.7152(4) 0.2162(3) 0.0869(2) 0.0168(6) Uani 1 1 d . . . . .
C2 C 0.3776(4) 0.2810(3) 0.1659(3) 0.0193(6) Uani 1 1 d . . . . .
H2A H 0.375285 0.203161 0.114325 0.023 Uiso 1 1 calc R U . . .
H2B H 0.303798 0.370924 0.140409 0.023 Uiso 1 1 calc R U . . .
C4 C 0.3557(4) 0.1052(3) 0.3600(3) 0.0219(6) Uani 1 1 d . . . . .
H4 H 0.466025 0.049338 0.314677 0.026 Uiso 1 1 calc R U . . .
C5 C 0.2676(4) 0.0586(3) 0.4840(3) 0.0222(6) Uani 1 1 d . . . . .
H5 H 0.318034 -0.029193 0.522109 0.027 Uiso 1 1 calc R U . . .
C15 C 0.4619(4) 0.5769(3) 0.1770(3) 0.0203(6) Uani 1 1 d . . . . .
H15A H 0.442381 0.593577 0.093330 0.024 Uiso 1 1 calc R U . . .
H15B H 0.341628 0.554580 0.239386 0.024 Uiso 1 1 calc R U . . .
C8 C 0.1229(4) 0.3114(3) 0.3704(3) 0.0228(6) Uani 1 1 d . . . . .
H8 H 0.072061 0.398757 0.332044 0.027 Uiso 1 1 calc R U . . .
C14 C 0.5234(4) 0.7139(3) 0.2061(3) 0.0236(6) Uani 1 1 d . . . . .
H14A H 0.424968 0.797396 0.205254 0.028 Uiso 1 1 calc R U . . .
H14B H 0.639777 0.738833 0.140598 0.028 Uiso 1 1 calc R U . . .
C6 C 0.1061(4) 0.1388(3) 0.5533(3) 0.0237(7) Uani 1 1 d . . . . .
C11 C 0.6439(4) 0.4200(3) 0.3089(3) 0.0195(6) Uani 1 1 d . . . . .
H11A H 0.743025 0.336891 0.309315 0.023 Uiso 1 1 calc R U . . .
H11B H 0.526761 0.393499 0.372808 0.023 Uiso 1 1 calc R U . . .
C13 C 0.5590(4) 0.6912(3) 0.3333(3) 0.0239(7) Uani 1 1 d . . . . .
H13A H 0.604840 0.780394 0.347861 0.029 Uiso 1 1 calc R U . . .
H13B H 0.439762 0.675814 0.399665 0.029 Uiso 1 1 calc R U . . .
C7 C 0.0346(4) 0.2653(3) 0.4936(3) 0.0234(6) Uani 1 1 d . . . . .
H7 H -0.076679 0.320816 0.538097 0.028 Uiso 1 1 calc R U . . .
C9 C 0.0149(4) 0.0892(4) 0.6888(3) 0.0319(8) Uani 1 1 d . . . . .
H9A H -0.081119 0.025166 0.694727 0.048 Uiso 1 1 calc R U . . .
H9B H -0.043762 0.175283 0.734386 0.048 Uiso 1 1 calc R U . . .
H9C H 0.110209 0.034758 0.725276 0.048 Uiso 1 1 calc R U . . .
C12 C 0.7028(4) 0.5592(3) 0.3403(3) 0.0235(6) Uani 1 1 d . . . . .
H12A H 0.716638 0.542412 0.425546 0.028 Uiso 1 1 calc R U . . .
H12B H 0.826101 0.579650 0.280932 0.028 Uiso 1 1 calc R U . . .

loop_
_atom_site_aniso_label
_atom_site_aniso_U_11
_atom_site_aniso_U_22
_atom_site_aniso_U_33
_atom_site_aniso_U_23
_atom_site_aniso_U_13
_atom_site_aniso_U_12
Cu1 0.0211(3) 0.0169(3) 0.0171(3) -0.00351(19) -0.0032(2) -0.0039(2)
S1 0.0239(4) 0.0198(4) 0.0263(4) -0.0061(3) -0.0074(3) -0.0049(3)
S2 0.0171(3) 0.0202(4) 0.0268(4) -0.0057(3) -0.0010(3) -0.0043(3)
N1 0.0164(11) 0.0173(12) 0.0156(11) 0.0002(9) -0.0052(9) -0.0057(9)
C3 0.0158(13) 0.0211(14) 0.0206(14) -0.0008(11) -0.0072(11) -0.0079(11)
C10 0.0185(13) 0.0125(13) 0.0164(13) -0.0004(10) -0.0037(11) -0.0036(11)
C1 0.0216(14) 0.0166(14) 0.0127(13) 0.0017(11) -0.0060(11) -0.0048(11)
C2 0.0172(14) 0.0197(14) 0.0225(14) -0.0018(12) -0.0072(11) -0.0041(12)
C4 0.0199(14) 0.0218(15) 0.0237(15) -0.0022(12) -0.0058(12) -0.0030(12)
C5 0.0216(14) 0.0231(15) 0.0239(15) 0.0003(12) -0.0101(12) -0.0042(12)
C15 0.0202(14) 0.0217(15) 0.0181(14) 0.0027(12) -0.0075(12) -0.0004(12)
C8 0.0188(14) 0.0234(15) 0.0262(15) 0.0018(12) -0.0083(12) -0.0029(12)
C14 0.0218(15) 0.0152(14) 0.0305(16) 0.0015(12) -0.0053(13) 0.0002(12)
C6 0.0191(14) 0.0337(17) 0.0193(15) -0.0011(13) -0.0038(12) -0.0113(13)
C11 0.0210(14) 0.0182(14) 0.0212(14) -0.0035(12) -0.0090(12) -0.0007(12)
C13 0.0228(15) 0.0175(15) 0.0329(17) -0.0083(13) -0.0075(13) -0.0030(12)
C7 0.0148(14) 0.0273(16) 0.0250(15) -0.0030(13) -0.0014(12) -0.0024(12)
C9 0.0244(16) 0.046(2) 0.0228(16) 0.0051(15) -0.0037(13) -0.0121(15)
C12 0.0246(15) 0.0212(15) 0.0290(16) -0.0081(13) -0.0120(13) -0.0017(12)

loop_
_atom_type_symbol
_atom_type_description
_atom_type_scat_dispersion_real
_atom_type_scat_dispersion_imag
_atom_type_scat_source
C C 0.0033 0.0016 'International Tables Vol C Tables 4.2.6.8 and 6.1.1.4'
H H 0.0000 0.0000 'International Tables Vol C Tables 4.2.6.8 and 6.1.1.4'
Cu Cu 0.3201 1.2651 'International Tables Vol C Tables 4.2.6.8 and 6.1.1.4'
N N 0.0061 0.0033 'International Tables Vol C Tables 4.2.6.8 and 6.1.1.4'
S S 0.1246 0.1234 'International Tables Vol C Tables 4.2.6.8 and 6.1.1.4'

loop_
_geom_angle_atom_site_label_1
_geom_angle_atom_site_label_2
_geom_angle_atom_site_label_3
_geom_angle
_geom_angle_site_symmetry_1
_geom_angle_site_symmetry_3
_geom_angle_publ_flag
S1 Cu1 S1 180.0 2_755 . ?
S1 Cu1 S2 77.42(2) 2_755 2_755 ?
S1 Cu1 S2 102.58(2) . 2_755 ?
S1 Cu1 S2 102.58(2) 2_755 . ?
S1 Cu1 S2 77.42(2) . . ?
S2 Cu1 S2 180.0 2_755 . ?
C1 S1 Cu1 85.61(9) . . ?
C1 S2 Cu1 83.77(9) . . ?
C1 N1 C2 120.6(2) . . ?
C1 N1 C10 120.0(2) . . ?
C2 N1 C10 119.4(2) . . ?
C8 C3 C4 118.1(3) . . ?
C8 C3 C2 121.1(3) . . ?
C4 C3 C2 120.8(3) . . ?
N1 C10 C15 113.5(2) . . ?
N1 C10 C11 111.6(2) . . ?
C15 C10 C11 110.6(2) . . ?
N1 C10 H10 106.9 . . ?
C15 C10 H10 106.9 . . ?
C11 C10 H10 106.9 . . ?
N1 C1 S2 124.3(2) . . ?
N1 C1 S1 123.0(2) . . ?
S2 C1 S1 112.77(16) . . ?
N1 C2 C3 113.7(2) . . ?
N1 C2 H2A 108.8 . . ?
C3 C2 H2A 108.8 . . ?
N1 C2 H2B 108.8 . . ?
C3 C2 H2B 108.8 . . ?
H2A C2 H2B 107.7 . . ?
C3 C4 C5 120.8(3) . . ?
C3 C4 H4 119.6 . . ?
C5 C4 H4 119.6 . . ?
C4 C5 C6 121.0(3) . . ?
C4 C5 H5 119.5 . . ?
C6 C5 H5 119.5 . . ?
C14 C15 C10 109.3(2) . . ?
C14 C15 H15A 109.8 . . ?
C10 C15 H15A 109.8 . . ?
C14 C15 H15B 109.8 . . ?
C10 C15 H15B 109.8 . . ?
H15A C15 H15B 108.3 . . ?
C7 C8 C3 121.3(3) . . ?
C7 C8 H8 119.4 . . ?
C3 C8 H8 119.4 . . ?
C15 C14 C13 111.3(2) . . ?
C15 C14 H14A 109.4 . . ?
C13 C14 H14A 109.4 . . ?
C15 C14 H14B 109.4 . . ?
C13 C14 H14B 109.4 . . ?
H14A C14 H14B 108.0 . . ?
C7 C6 C5 117.8(3) . . ?
C7 C6 C9 121.8(3) . . ?
C5 C6 C9 120.4(3) . . ?
C10 C11 C12 109.6(2) . . ?
C10 C11 H11A 109.7 . . ?
C12 C11 H11A 109.7 . . ?
C10 C11 H11B 109.7 . . ?
C12 C11 H11B 109.7 . . ?
H11A C11 H11B 108.2 . . ?
C12 C13 C14 110.9(2) . . ?
C12 C13 H13A 109.5 . . ?
C14 C13 H13A 109.5 . . ?
C12 C13 H13B 109.5 . . ?
C14 C13 H13B 109.5 . . ?
H13A C13 H13B 108.0 . . ?
C8 C7 C6 121.0(3) . . ?
C8 C7 H7 119.5 . . ?
C6 C7 H7 119.5 . . ?
C6 C9 H9A 109.5 . . ?
C6 C9 H9B 109.5 . . ?
H9A C9 H9B 109.5 . . ?
C6 C9 H9C 109.5 . . ?
H9A C9 H9C 109.5 . . ?
H9B C9 H9C 109.5 . . ?
C13 C12 C11 111.2(2) . . ?
C13 C12 H12A 109.4 . . ?
C11 C12 H12A 109.4 . . ?
C13 C12 H12B 109.4 . . ?
C11 C12 H12B 109.4 . . ?
H12A C12 H12B 108.0 . . ?

loop_
_geom_bond_atom_site_label_1
_geom_bond_atom_site_label_2
_geom_bond_distance
_geom_bond_site_symmetry_2
_geom_bond_publ_flag
Cu1 S1 2.2673(7) 2_755 ?
Cu1 S1 2.2673(7) . ?
Cu1 S2 2.3295(7) 2_755 ?
Cu1 S2 2.3295(7) . ?
S1 C1 1.728(3) . ?
S2 C1 1.724(3) . ?
N1 C1 1.318(3) . ?
N1 C2 1.483(3) . ?
N1 C10 1.486(3) . ?
C3 C8 1.387(4) . ?
C3 C4 1.388(4) . ?
C3 C2 1.512(4) . ?
C10 C15 1.525(4) . ?
C10 C11 1.529(4) . ?
C10 H10 1.0000 . ?
C2 H2A 0.9900 . ?
C2 H2B 0.9900 . ?
C4 C5 1.391(4) . ?
C4 H4 0.9500 . ?
C5 C6 1.395(4) . ?
C5 H5 0.9500 . ?
C15 C14 1.517(4) . ?
C15 H15A 0.9900 . ?
C15 H15B 0.9900 . ?
C8 C7 1.382(4) . ?
C8 H8 0.9500 . ?
C14 C13 1.525(4) . ?
C14 H14A 0.9900 . ?
C14 H14B 0.9900 . ?
C6 C7 1.391(4) . ?
C6 C9 1.509(4) . ?
C11 C12 1.537(4) . ?
C11 H11A 0.9900 . ?
C11 H11B 0.9900 . ?
C13 C12 1.519(4) . ?
C13 H13A 0.9900 . ?
C13 H13B 0.9900 . ?
C7 H7 0.9500 . ?
C9 H9A 0.9800 . ?
C9 H9B 0.9800 . ?
C9 H9C 0.9800 . ?
C12 H12A 0.9900 . ?
C12 H12B 0.9900 . ?

loop_
_geom_hbond_atom_site_label_D
_geom_hbond_atom_site_label_H
_geom_hbond_atom_site_label_A
_geom_hbond_distance_DH
_geom_hbond_distance_HA
_geom_hbond_distance_DA
_geom_hbond_angle_DHA
_geom_hbond_site_symmetry_A
_geom_hbond_publ_flag
C2 H2A S1 0.99 2.49 3.018(3) 112.7 . yes
C15 H15A N1 0.99 2.70 3.672(4) 168.3 2_665 yes
C11 H11A S2 0.99 3.03 3.535(3) 113.2 . yes

loop_
_geom_torsion_atom_site_label_1
_geom_torsion_atom_site_label_2
_geom_torsion_atom_site_label_3
_geom_torsion_atom_site_label_4
_geom_torsion
_geom_torsion_site_symmetry_1
_geom_torsion_site_symmetry_2
_geom_torsion_site_symmetry_3
_geom_torsion_site_symmetry_4
_geom_torsion_publ_flag
C1 N1 C10 C15 151.0(2) . . . . ?
C2 N1 C10 C15 -32.3(3) . . . . ?
C1 N1 C10 C11 -83.3(3) . . . . ?
C2 N1 C10 C11 93.4(3) . . . . ?
C2 N1 C1 S2 179.65(19) . . . . ?
C10 N1 C1 S2 -3.7(4) . . . . ?
C2 N1 C1 S1 -1.2(4) . . . . ?
C10 N1 C1 S1 175.44(18) . . . . ?
Cu1 S2 C1 N1 173.3(2) . . . . ?
Cu1 S2 C1 S1 -5.90(12) . . . . ?
Cu1 S1 C1 N1 -173.2(2) . . . . ?
Cu1 S1 C1 S2 6.04(13) . . . . ?
C1 N1 C2 C3 103.0(3) . . . . ?
C10 N1 C2 C3 -73.7(3) . . . . ?
C8 C3 C2 N1 120.8(3) . . . . ?
C4 C3 C2 N1 -61.0(3) . . . . ?
C8 C3 C4 C5 -0.2(4) . . . . ?
C2 C3 C4 C5 -178.4(2) . . . . ?
C3 C4 C5 C6 -0.4(4) . . . . ?
N1 C10 C15 C14 -174.0(2) . . . . ?
C11 C10 C15 C14 59.7(3) . . . . ?
C4 C3 C8 C7 0.0(4) . . . . ?
C2 C3 C8 C7 178.3(3) . . . . ?
C10 C15 C14 C13 -58.2(3) . . . . ?
C4 C5 C6 C7 1.1(4) . . . . ?
C4 C5 C6 C9 -178.3(3) . . . . ?
N1 C10 C11 C12 174.1(2) . . . . ?
C15 C10 C11 C12 -58.6(3) . . . . ?
C15 C14 C13 C12 56.4(3) . . . . ?
C3 C8 C7 C6 0.7(4) . . . . ?
C5 C6 C7 C8 -1.3(4) . . . . ?
C9 C6 C7 C8 178.2(3) . . . . ?
C14 C13 C12 C11 -55.0(3) . . . . ?
C10 C11 C12 C13 56.2(3) . . . . ?
